data_2227803
loop_
_publ_author_name
'Jamshidvand, Arezoo'
'Kargar, Hadi'
'Kia, Reza'
'Tahir, Muhammad Nawaz'

_publ_section_title
;
 {6,6'-Diethoxy-2,2'-[4,5-dimethyl-<i>o</i>-phenylenebis(nitrilomethylidyne)]diphenolato}copper(II)
;
_journal_coeditor_code LH5150
_journal_issue 11
_journal_name_full 'Acta Crystallographica Section E'
_journal_page_first m1473
_journal_paper_doi 10.1107/S1600536810042789
_journal_volume 66
_journal_year 2010
_chemical_formula_iupac '[Cu (C26 H26 N2 O4)]'
_chemical_formula_moiety 'C26 H26 Cu N2 O4'
_chemical_formula_sum 'C26 H26 Cu N2 O4'
_chemical_formula_weight 494.03
_chemical_name_systematic
{6,6'-Diethoxy-2,2'-[4,5-dimethyl-<i>o</i>-phenylenebis(nitrilomethylidyne)]diphenolato}copper(II)
_space_group_IT_number 15
_symmetry_cell_setting monoclinic
_symmetry_space_group_name_Hall '-C 2yc'
_symmetry_space_group_name_H-M 'C 1 2/c 1'
_atom_sites_solution_hydrogens geom
_atom_sites_solution_primary direct
_atom_sites_solution_secondary difmap
_audit_creation_method SHELXL-97
_cell_angle_alpha 90.00
_cell_angle_beta 119.285(2)
_cell_angle_gamma 90.00
_cell_formula_units_Z 4
_cell_length_a 14.9755(7)
_cell_length_b 15.8803(7)
_cell_length_c 12.2264(6)
_cell_measurement_reflns_used 2273
_cell_measurement_temperature 296(2)
_cell_measurement_theta_max 27.45
_cell_measurement_theta_min 2.54
_cell_volume 2536.0(2)
_computing_cell_refinement 'SAINT (Bruker, 2005)'
_computing_data_collection 'APEX2 (Bruker, 2005)'
_computing_data_reduction 'SAINT (Bruker, 2005)'
_computing_molecular_graphics 'SHELXTL (Sheldrick, 2008)'
_computing_publication_material
;
SHELXTL (Sheldrick, 2008) and PLATON (Spek, 2009)
;
_computing_structure_refinement 'SHELXTL (Sheldrick, 2008)'
_computing_structure_solution 'SHELXTL (Sheldrick, 2008)'
_diffrn_ambient_temperature 296(2)
_diffrn_measured_fraction_theta_full 0.996
_diffrn_measured_fraction_theta_max 0.996
_diffrn_measurement_device_type
;
Bruker SMART APEXII CCD area-detector
;
_diffrn_measurement_method '\f and \w'
_diffrn_radiation_monochromator graphite
_diffrn_radiation_source 'fine-focus sealed tube'
_diffrn_radiation_type MoK\a
_diffrn_radiation_wavelength 0.71073
_diffrn_reflns_av_R_equivalents 0.049
_diffrn_reflns_av_sigmaI/netI 0.0767
_diffrn_reflns_limit_h_max 20
_diffrn_reflns_limit_h_min -16
_diffrn_reflns_limit_k_max 21
_diffrn_reflns_limit_k_min 0
_diffrn_reflns_limit_l_max 0
_diffrn_reflns_limit_l_min -16
_diffrn_reflns_number 3157
_diffrn_reflns_theta_full 28.34
_diffrn_reflns_theta_max 28.34
_diffrn_reflns_theta_min 2.02
_diffrn_standards_number 0
_exptl_absorpt_coefficient_mu 0.893
_exptl_absorpt_correction_T_max 0.9924
_exptl_absorpt_correction_T_min 0.9815
_exptl_absorpt_correction_type multi-scan
_exptl_absorpt_process_details '(<i>SADABS</i>; Bruker, 2005)'
_exptl_crystal_colour Green
_exptl_crystal_density_diffrn 1.294
_exptl_crystal_density_method 'not measured'
_exptl_crystal_description Block
_exptl_crystal_F_000 1028
_exptl_crystal_size_max 0.27
_exptl_crystal_size_mid 0.21
_exptl_crystal_size_min 0.11
_refine_diff_density_max 0.427
_refine_diff_density_min -0.460
_refine_ls_extinction_method none
_refine_ls_goodness_of_fit_ref 1.052
_refine_ls_hydrogen_treatment constr
_refine_ls_matrix_type full
_refine_ls_number_parameters 152
_refine_ls_number_reflns 3157
_refine_ls_number_restraints 0
_refine_ls_restrained_S_all 1.052
_refine_ls_R_factor_all 0.1258
_refine_ls_R_factor_gt 0.0663
_refine_ls_shift/su_max 0.001
_refine_ls_shift/su_mean 0.000
_refine_ls_structure_factor_coef Fsqd
_refine_ls_weighting_details 'calc w=1/[\s^2^(Fo^2^)+(0.0549P)^2^+4.1197P] where P=(Fo^2^+2Fc^2^)/3'
_refine_ls_weighting_scheme calc
_refine_ls_wR_factor_gt 0.1313
_refine_ls_wR_factor_ref 0.1468
_reflns_number_gt 1910
_reflns_number_total 3157
_reflns_threshold_expression I>2\s(I)
_cod_data_source_file lh5150.cif
_cod_data_source_block I
_cod_original_sg_symbol_H-M 'C 2/c'
_cod_database_code 2227803
_cod_database_fobs_code 2227803

loop_
_symmetry_equiv_pos_as_xyz
'x, y, z'
'-x, y, -z+1/2'
'x+1/2, y+1/2, z'
'-x+1/2, y+1/2, -z+1/2'
'-x, -y, -z'
'x, -y, z-1/2'
'-x+1/2, -y+1/2, -z'
'x+1/2, -y+1/2, z-1/2'

loop_
_atom_site_type_symbol
_atom_site_label
_atom_site_fract_x
_atom_site_fract_y
_atom_site_fract_z
_atom_site_U_iso_or_equiv
_atom_site_adp_type
_atom_site_calc_flag
_atom_site_refinement_flags
_atom_site_occupancy
_atom_site_disorder_assembly
_atom_site_disorder_group
Cu Cu1 0.0000 0.51186(3) 0.2500 0.0401(2) Uani d SP 1.00 . .
O O1 0.06365(19) 0.42620(14) 0.2039(2) 0.0464(6) Uani d . 1 . .
N N1 0.0519(2) 0.60241(16) 0.1905(3) 0.0401(7) Uani d . 1 . .
O O2 0.1286(2) 0.28916(14) 0.1524(3) 0.0591(8) Uani d . 1 . .
C C1 0.1134(3) 0.4353(2) 0.1421(3) 0.0395(8) Uani d . 1 . .
C C2 0.1501(3) 0.3619(2) 0.1111(3) 0.0444(9) Uani d . 1 . .
C C3 0.2022(3) 0.3667(3) 0.0445(4) 0.0548(10) Uani d . 1 . .
H H3A 0.2271 0.3177 0.0272 0.066 Uiso calc R 1 . .
C C4 0.2178(3) 0.4435(3) 0.0029(4) 0.0590(11) Uani d . 1 . .
H H4A 0.2514 0.4457 -0.0440 0.071 Uiso calc R 1 . .
C C5 0.1843(3) 0.5156(3) 0.0305(4) 0.0531(10) Uani d . 1 . .
H H5A 0.1958 0.5670 0.0028 0.064 Uiso calc R 1 . .
C C6 0.1315(3) 0.5138(2) 0.1013(3) 0.0411(8) Uani d . 1 . .
C C7 0.0998(3) 0.5921(2) 0.1269(3) 0.0449(9) Uani d . 1 . .
H H7A 0.1145 0.6403 0.0954 0.054 Uiso calc R 1 . .
C C8 0.0270(3) 0.6835(2) 0.2165(3) 0.0436(9) Uani d . 1 . .
C C9 0.0525(3) 0.7599(2) 0.1837(4) 0.0544(10) Uani d . 1 . .
H H9A 0.0881 0.7601 0.1392 0.065 Uiso calc R 1 . .
C C10 0.0264(3) 0.8356(2) 0.2158(4) 0.0621(13) Uani d . 1 . .
C C11 0.0545(4) 0.9164(3) 0.1760(5) 0.0899(18) Uani d . 1 . .
H H11A 0.0925 0.9516 0.2481 0.135 Uiso calc R 1 . .
H H11B -0.0067 0.9451 0.1169 0.135 Uiso calc R 1 . .
H H11C 0.0957 0.9041 0.1376 0.135 Uiso calc R 1 . .
C C12 0.1611(3) 0.2112(2) 0.1270(4) 0.0537(10) Uani d . 1 . .
H H12A 0.2352 0.2095 0.1671 0.064 Uiso calc R 1 . .
H H12B 0.1336 0.2044 0.0373 0.064 Uiso calc R 1 . .
C C13 0.1234(4) 0.1426(3) 0.1764(5) 0.0774(14) Uani d . 1 . .
H H13A 0.1490 0.0896 0.1659 0.116 Uiso calc R 1 . .
H H13B 0.0499 0.1419 0.1313 0.116 Uiso calc R 1 . .
H H13C 0.1469 0.1521 0.2638 0.116 Uiso calc R 1 . .

loop_
_atom_site_aniso_label
_atom_site_aniso_U_11
_atom_site_aniso_U_22
_atom_site_aniso_U_33
_atom_site_aniso_U_12
_atom_site_aniso_U_13
_atom_site_aniso_U_23
Cu1 0.0526(4) 0.0263(3) 0.0492(4) 0.000 0.0309(3) 0.000
O1 0.0652(17) 0.0318(12) 0.0572(16) 0.0001(11) 0.0415(15) 0.0021(11)
N1 0.0440(18) 0.0284(15) 0.0416(17) 0.0005(12) 0.0161(15) 0.0026(12)
O2 0.084(2) 0.0334(14) 0.084(2) 0.0090(13) 0.0601(18) 0.0010(13)
C1 0.041(2) 0.0384(19) 0.042(2) -0.0003(15) 0.0224(18) 0.0007(15)
C2 0.050(2) 0.045(2) 0.044(2) 0.0025(17) 0.0278(19) -0.0011(16)
C3 0.056(3) 0.057(2) 0.061(3) 0.002(2) 0.037(2) -0.006(2)
C4 0.058(3) 0.071(3) 0.066(3) -0.005(2) 0.045(2) -0.002(2)
C5 0.057(2) 0.053(2) 0.052(2) -0.0105(19) 0.029(2) 0.0052(19)
C6 0.0423(19) 0.0403(18) 0.0402(19) -0.0024(16) 0.0199(16) 0.0006(16)
C7 0.049(2) 0.040(2) 0.042(2) -0.0098(16) 0.0197(19) 0.0053(16)
C8 0.048(2) 0.0262(17) 0.042(2) -0.0007(15) 0.0111(17) 0.0014(15)
C9 0.060(3) 0.0328(19) 0.054(2) -0.0060(18) 0.015(2) 0.0081(17)
C10 0.069(3) 0.0271(19) 0.053(3) -0.0036(18) 0.001(2) 0.0032(16)
C11 0.116(4) 0.032(2) 0.083(4) -0.015(2) 0.019(3) 0.010(2)
C12 0.055(2) 0.044(2) 0.064(3) 0.0131(18) 0.031(2) -0.0042(18)
C13 0.101(4) 0.039(2) 0.103(4) 0.011(2) 0.058(3) 0.000(2)

loop_
_atom_type_symbol
_atom_type_description
_atom_type_scat_dispersion_real
_atom_type_scat_dispersion_imag
_atom_type_scat_source
C C 0.0033 0.0016 'International Tables Vol C Tables 4.2.6.8 and 6.1.1.4'
H H 0.0000 0.0000 'International Tables Vol C Tables 4.2.6.8 and 6.1.1.4'
N N 0.0061 0.0033 'International Tables Vol C Tables 4.2.6.8 and 6.1.1.4'
O O 0.0106 0.0060 'International Tables Vol C Tables 4.2.6.8 and 6.1.1.4'
Cu Cu 0.3201 1.2651 'International Tables Vol C Tables 4.2.6.8 and 6.1.1.4'

loop_
_geom_angle_atom_site_label_1
_geom_angle_atom_site_label_2
_geom_angle_atom_site_label_3
_geom_angle_site_symmetry_1
_geom_angle_site_symmetry_3
_geom_angle
_geom_angle_publ_flag
O1 Cu1 O1 2 . 88.42(14) ?
O1 Cu1 N1 2 2 93.93(11) ?
O1 Cu1 N1 . 2 174.47(11) ?
O1 Cu1 N1 2 . 174.47(11) ?
O1 Cu1 N1 . . 93.93(11) ?
N1 Cu1 N1 2 . 84.17(17) ?
C1 O1 Cu1 . . 127.2(2) ?
C7 N1 C8 . . 122.0(3) ?
C7 N1 Cu1 . . 124.8(2) ?
C8 N1 Cu1 . . 113.1(2) ?
C2 O2 C12 . . 119.4(3) ?
O1 C1 C2 . . 118.0(3) ?
O1 C1 C6 . . 124.3(3) ?
C2 C1 C6 . . 117.6(3) ?
O2 C2 C3 . . 124.8(3) ?
O2 C2 C1 . . 114.0(3) ?
C3 C2 C1 . . 121.2(3) ?
C2 C3 C4 . . 120.7(4) ?
C2 C3 H3A . . 119.6 ?
C4 C3 H3A . . 119.6 ?
C5 C4 C3 . . 120.2(4) ?
C5 C4 H4A . . 119.9 ?
C3 C4 H4A . . 119.9 ?
C4 C5 C6 . . 121.0(4) ?
C4 C5 H5A . . 119.5 ?
C6 C5 H5A . . 119.5 ?
C1 C6 C7 . . 123.4(3) ?
C1 C6 C5 . . 119.2(3) ?
C7 C6 C5 . . 117.3(3) ?
N1 C7 C6 . . 125.7(3) ?
N1 C7 H7A . . 117.2 ?
C6 C7 H7A . . 117.2 ?
C9 C8 C8 . 2 119.1(2) ?
C9 C8 N1 . . 126.1(4) ?
C8 C8 N1 2 . 114.82(19) ?
C10 C9 C8 . . 121.6(4) ?
C10 C9 H9A . . 119.2 ?
C8 C9 H9A . . 119.2 ?
C9 C10 C10 . 2 119.4(3) ?
C9 C10 C11 . . 119.2(4) ?
C10 C10 C11 2 . 121.4(3) ?
C10 C11 H11A . . 109.5 ?
C10 C11 H11B . . 109.5 ?
H11A C11 H11B . . 109.5 ?
C10 C11 H11C . . 109.5 ?
H11A C11 H11C . . 109.5 ?
H11B C11 H11C . . 109.5 ?
O2 C12 C13 . . 108.2(3) ?
O2 C12 H12A . . 110.1 ?
C13 C12 H12A . . 110.1 ?
O2 C12 H12B . . 110.1 ?
C13 C12 H12B . . 110.1 ?
H12A C12 H12B . . 108.4 ?
C12 C13 H13A . . 109.5 ?
C12 C13 H13B . . 109.5 ?
H13A C13 H13B . . 109.5 ?
C12 C13 H13C . . 109.5 ?
H13A C13 H13C . . 109.5 ?
H13B C13 H13C . . 109.5 ?

loop_
_geom_bond_atom_site_label_1
_geom_bond_atom_site_label_2
_geom_bond_site_symmetry_2
_geom_bond_distance
_geom_bond_publ_flag
Cu1 O1 2 1.898(2) ?
Cu1 O1 . 1.898(2) ?
Cu1 N1 2 1.938(3) ?
Cu1 N1 . 1.938(3) ?
O1 C1 . 1.303(4) ?
N1 C7 . 1.301(5) ?
N1 C8 . 1.419(4) ?
O2 C2 . 1.361(4) ?
O2 C12 . 1.419(4) ?
C1 C2 . 1.417(5) ?
C1 C6 . 1.417(5) ?
C2 C3 . 1.378(5) ?
C3 C4 . 1.385(5) ?
C3 H3A . 0.9300 ?
C4 C5 . 1.358(5) ?
C4 H4A . 0.9300 ?
C5 C6 . 1.430(5) ?
C5 H5A . 0.9300 ?
C6 C7 . 1.419(5) ?
C7 H7A . 0.9300 ?
C8 C9 . 1.389(5) ?
C8 C8 2 1.406(7) ?
C9 C10 . 1.379(5) ?
C9 H9A . 0.9300 ?
C10 C10 2 1.404(9) ?
C10 C11 . 1.504(5) ?
C11 H11A . 0.9600 ?
C11 H11B . 0.9600 ?
C11 H11C . 0.9600 ?
C12 C13 . 1.484(6) ?
C12 H12A . 0.9700 ?
C12 H12B . 0.9700 ?
C13 H13A . 0.9600 ?
C13 H13B . 0.9600 ?
C13 H13C . 0.9600 ?

loop_
_geom_torsion_atom_site_label_1
_geom_torsion_atom_site_label_2
_geom_torsion_atom_site_label_3
_geom_torsion_atom_site_label_4
_geom_torsion_site_symmetry_1
_geom_torsion_site_symmetry_2
_geom_torsion_site_symmetry_3
_geom_torsion_site_symmetry_4
_geom_torsion
_geom_torsion_publ_flag
O1 Cu1 O1 C1 2 . . . 169.0(3) ?
N1 Cu1 O1 C1 . . . . -6.0(3) ?
O1 Cu1 N1 C7 . . . . 8.1(3) ?
N1 Cu1 N1 C7 2 . . . -177.1(4) ?
O1 Cu1 N1 C8 . . . . -175.5(2) ?
N1 Cu1 N1 C8 2 . . . -0.69(17) ?
Cu1 O1 C1 C2 . . . . -176.4(2) ?
Cu1 O1 C1 C6 . . . . 2.2(5) ?
C12 O2 C2 C3 . . . . 0.1(6) ?
C12 O2 C2 C1 . . . . 179.8(3) ?
O1 C1 C2 O2 . . . . -0.6(5) ?
C6 C1 C2 O2 . . . . -179.3(3) ?
O1 C1 C2 C3 . . . . 179.1(3) ?
C6 C1 C2 C3 . . . . 0.5(5) ?
O2 C2 C3 C4 . . . . 178.0(4) ?
C1 C2 C3 C4 . . . . -1.7(6) ?
C2 C3 C4 C5 . . . . 1.8(7) ?
C3 C4 C5 C6 . . . . -0.6(6) ?
O1 C1 C6 C7 . . . . 2.0(6) ?
C2 C1 C6 C7 . . . . -179.4(3) ?
O1 C1 C6 C5 . . . . -177.9(3) ?
C2 C1 C6 C5 . . . . 0.7(5) ?
C4 C5 C6 C1 . . . . -0.6(6) ?
C4 C5 C6 C7 . . . . 179.5(3) ?
C8 N1 C7 C6 . . . . 177.1(3) ?
Cu1 N1 C7 C6 . . . . -6.9(5) ?
C1 C6 C7 N1 . . . . 0.7(6) ?
C5 C6 C7 N1 . . . . -179.4(3) ?
C7 N1 C8 C9 . . . . -2.6(6) ?
Cu1 N1 C8 C9 . . . . -179.1(3) ?
C7 N1 C8 C8 . . . 2 178.5(4) ?
Cu1 N1 C8 C8 . . . 2 2.0(5) ?
C8 C8 C9 C10 2 . . . 0.2(6) ?
N1 C8 C9 C10 . . . . -178.7(3) ?
C8 C9 C10 C10 . . . 2 0.7(7) ?
C8 C9 C10 C11 . . . . -179.0(4) ?
C2 O2 C12 C13 . . . . -177.2(4) ?
